data_4123129
loop_
_publ_author_name
'Yoshii, Ryousuke'
'Hirose, Amane'
'Tanaka, Kazuo'
'Chujo, Yoshiki'

_publ_section_title
;
 Functionalization of Boron Diiminates with Unique Optical Properties:
 Multicolor Tuning of Crystallization-Induced Emission and Introduction
 into the Main Chain of Conjugated Polymers.
;
_journal_name_full 'Journal of the American Chemical Society'
_journal_page_first 141218122017004
_journal_paper_doi 10.1021/ja510985v
_journal_year 2014
_chemical_formula_sum 'C29 H26 B F2 N3'
_chemical_formula_weight 465.34
_chemical_name_systematic
; 
 ? 
;
_space_group_IT_number 33
_symmetry_cell_setting orthorhombic
_symmetry_space_group_name_Hall 'P 2c -2n'
_symmetry_space_group_name_H-M 'P n a 21'
_atom_sites_solution_hydrogens geom
_atom_sites_solution_primary direct
_atom_sites_solution_secondary difmap
_audit_creation_method SHELXL-97
_cell_angle_alpha 90.00
_cell_angle_beta 90.00
_cell_angle_gamma 90.00
_cell_formula_units_Z 4
_cell_length_a 17.226(7)
_cell_length_b 23.087(10)
_cell_length_c 6.148(3)
_cell_measurement_temperature 93(2)
_cell_volume 2445.0(19)
_computing_structure_refinement 'SHELXL-97 (Sheldrick, 1997)'
_computing_structure_solution 'SHELXS-97 (Sheldrick, 1990)'
_diffrn_ambient_temperature 93(2)
_diffrn_measured_fraction_theta_full 0.996
_diffrn_measured_fraction_theta_max 0.996
_diffrn_radiation_monochromator graphite
_diffrn_radiation_source 'fine-focus sealed tube'
_diffrn_radiation_type MoK\a
_diffrn_radiation_wavelength 0.71075
_diffrn_reflns_av_R_equivalents 0.1359
_diffrn_reflns_av_sigmaI/netI 0.1272
_diffrn_reflns_limit_h_max 18
_diffrn_reflns_limit_h_min -22
_diffrn_reflns_limit_k_max 29
_diffrn_reflns_limit_k_min -27
_diffrn_reflns_limit_l_max 7
_diffrn_reflns_limit_l_min -7
_diffrn_reflns_number 22209
_diffrn_reflns_theta_full 27.32
_diffrn_reflns_theta_max 27.32
_diffrn_reflns_theta_min 3.43
_exptl_absorpt_coefficient_mu 0.085
_exptl_absorpt_correction_T_max 0.9832
_exptl_absorpt_correction_T_min 0.9588
_exptl_absorpt_correction_type multi-scan
_exptl_absorpt_process_details
;
    Higashi, T. (1995). Program for Absorption Correction.
    Rigaku Corporation, Tokyo, Japan.
;
_exptl_crystal_density_diffrn 1.264
_exptl_crystal_density_method 'not measured'
_exptl_crystal_F_000 976
_exptl_crystal_size_max 0.50
_exptl_crystal_size_mid 0.30
_exptl_crystal_size_min 0.20
_refine_diff_density_max 0.244
_refine_diff_density_min -0.181
_refine_diff_density_rms 0.040
_refine_ls_abs_structure_details 'Flack H D (1983), Acta Cryst. A39, 876-881'
_refine_ls_abs_structure_Flack 1.0(14)
_refine_ls_extinction_method none
_refine_ls_goodness_of_fit_ref 1.025
_refine_ls_hydrogen_treatment mixed
_refine_ls_matrix_type full
_refine_ls_number_parameters 318
_refine_ls_number_reflns 5416
_refine_ls_number_restraints 1
_refine_ls_restrained_S_all 1.025
_refine_ls_R_factor_all 0.1670
_refine_ls_R_factor_gt 0.0788
_refine_ls_shift/su_max 0.000
_refine_ls_shift/su_mean 0.000
_refine_ls_structure_factor_coef Fsqd
_refine_ls_weighting_details 'calc w=1/[\s^2^(Fo^2^)+(0.0580P)^2^+0.1719P] where P=(Fo^2^+2Fc^2^)/3'
_refine_ls_weighting_scheme calc
_refine_ls_wR_factor_gt 0.1351
_refine_ls_wR_factor_ref 0.1601
_reflns_number_gt 2808
_reflns_number_total 5416
_reflns_threshold_expression >2sigma(I)
_cod_data_source_file M-NMe2.cif
_cod_data_source_block 1
_cod_original_cell_volume 2445(2)
_cod_original_sg_symbol_H-M Pna21
_cod_database_code 4123129

loop_
_symmetry_equiv_pos_as_xyz
'x, y, z'
'-x, -y, z+1/2'
'-x+1/2, y+1/2, z+1/2'
'x+1/2, -y+1/2, z'

loop_
_atom_site_label
_atom_site_type_symbol
_atom_site_fract_x
_atom_site_fract_y
_atom_site_fract_z
_atom_site_U_iso_or_equiv
_atom_site_adp_type
_atom_site_occupancy
_atom_site_symmetry_multiplicity
_atom_site_calc_flag
_atom_site_refinement_flags
C1 C 0.6061(2) 0.39730(16) 0.4536(7) 0.0485(11) Uani 1 1 d .
H1 H 0.5593 0.4005 0.5348 0.058 Uiso 1 1 calc R
C2 C 0.6653(2) 0.43777(15) 0.4923(7) 0.0437(10) Uani 1 1 d .
C3 C 0.6489(2) 0.48583(16) 0.6522(8) 0.0458(11) Uani 1 1 d .
C4 C 0.6644(2) 0.54402(17) 0.6069(8) 0.0594(13) Uani 1 1 d .
H2 H 0.6872 0.5546 0.4719 0.071 Uiso 1 1 calc R
C5 C 0.6466(3) 0.5859(2) 0.7572(10) 0.0709(15) Uani 1 1 d .
H3 H 0.6559 0.6255 0.7238 0.085 Uiso 1 1 calc R
C6 C 0.6152(3) 0.5711(2) 0.9580(10) 0.0728(15) Uani 1 1 d .
H4 H 0.6050 0.6003 1.0630 0.087 Uiso 1 1 calc R
C7 C 0.5987(3) 0.5139(2) 1.0049(9) 0.0686(13) Uani 1 1 d .
H5 H 0.5762 0.5036 1.1404 0.082 Uiso 1 1 calc R
C8 C 0.6157(2) 0.47141(18) 0.8499(9) 0.0600(12) Uani 1 1 d .
H6 H 0.6043 0.4320 0.8809 0.072 Uiso 1 1 calc R
C9 C 0.6124(2) 0.35296(17) 0.3030(7) 0.0459(11) Uani 1 1 d .
C10 C 0.5411(2) 0.31767(17) 0.2473(8) 0.0458(10) Uani 1 1 d .
C11 C 0.5100(2) 0.31821(17) 0.0416(8) 0.0553(11) Uani 1 1 d .
H7 H 0.5354 0.3390 -0.0711 0.066 Uiso 1 1 calc R
C12 C 0.4413(3) 0.28845(18) -0.0030(9) 0.0625(13) Uani 1 1 d .
H8 H 0.4199 0.2896 -0.1453 0.075 Uiso 1 1 calc R
C13 C 0.4045(2) 0.25746(18) 0.1581(9) 0.0584(13) Uani 1 1 d .
H9 H 0.3576 0.2373 0.1278 0.070 Uiso 1 1 calc R
C14 C 0.4362(2) 0.25595(18) 0.3629(9) 0.0601(12) Uani 1 1 d .
H10 H 0.4118 0.2335 0.4731 0.072 Uiso 1 1 calc R
C15 C 0.5038(2) 0.28700(18) 0.4116(8) 0.0550(12) Uani 1 1 d .
H11 H 0.5241 0.2871 0.5554 0.066 Uiso 1 1 calc R
C16 C 0.7960(2) 0.47354(15) 0.4206(7) 0.0409(10) Uani 1 1 d .
C17 C 0.8191(2) 0.50934(16) 0.2504(8) 0.0502(11) Uani 1 1 d .
H12 H 0.7930 0.5076 0.1144 0.060 Uiso 1 1 calc R
C18 C 0.8809(2) 0.54803(17) 0.2806(7) 0.0504(11) Uani 1 1 d .
H13 H 0.8957 0.5731 0.1653 0.060 Uiso 1 1 calc R
C19 C 0.9213(2) 0.55016(16) 0.4794(8) 0.0472(11) Uani 1 1 d .
C20 C 0.8971(2) 0.51376(17) 0.6476(8) 0.0523(11) Uani 1 1 d .
H14 H 0.9227 0.5152 0.7843 0.063 Uiso 1 1 calc R
C21 C 0.8351(2) 0.47491(16) 0.6168(8) 0.0499(11) Uani 1 1 d .
H15 H 0.8201 0.4496 0.7311 0.060 Uiso 1 1 calc R
C22 C 0.6906(2) 0.29171(17) 0.0641(7) 0.0473(11) Uani 1 1 d .
C23 C 0.7198(2) 0.29691(19) -0.1471(8) 0.0577(12) Uani 1 1 d .
H16 H 0.7291 0.3340 -0.2084 0.069 Uiso 1 1 calc R
C24 C 0.7350(2) 0.2471(2) -0.2661(9) 0.0684(15) Uani 1 1 d .
H17 H 0.7555 0.2505 -0.4090 0.082 Uiso 1 1 calc R
C25 C 0.7210(3) 0.1928(2) -0.1810(11) 0.0763(16) Uani 1 1 d .
H18 H 0.7317 0.1591 -0.2644 0.092 Uiso 1 1 calc R
C26 C 0.6910(2) 0.18790(19) 0.0277(10) 0.0672(14) Uani 1 1 d .
H19 H 0.6800 0.1508 0.0865 0.081 Uiso 1 1 calc R
C27 C 0.6773(2) 0.23704(18) 0.1499(8) 0.0566(13) Uani 1 1 d .
H20 H 0.6584 0.2334 0.2945 0.068 Uiso 1 1 calc R
C28 C 1.0120(3) 0.6000(2) 0.7263(8) 0.0723(15) Uani 1 1 d .
H21 H 0.9720 0.6202 0.8102 0.108 Uiso 1 1 calc R
H22 H 1.0586 0.6243 0.7176 0.108 Uiso 1 1 calc R
H23 H 1.0249 0.5633 0.7983 0.108 Uiso 1 1 calc R
C29 C 1.0071(3) 0.6277(2) 0.3372(8) 0.0725(14) Uani 1 1 d .
H24 H 1.0157 0.6058 0.2030 0.109 Uiso 1 1 calc R
H25 H 1.0552 0.6474 0.3792 0.109 Uiso 1 1 calc R
H26 H 0.9662 0.6566 0.3133 0.109 Uiso 1 1 calc R
N1 N 0.73226(16) 0.43255(12) 0.3855(6) 0.0412(8) Uani 1 1 d .
N2 N 0.67920(17) 0.34296(13) 0.1958(5) 0.0437(9) Uani 1 1 d .
N3 N 0.9835(2) 0.58842(15) 0.5097(7) 0.0637(10) Uani 1 1 d .
B1 B 0.7538(3) 0.3795(2) 0.2453(10) 0.0499(13) Uani 1 1 d .
F1 F 0.80372(12) 0.34407(9) 0.3728(5) 0.0650(7) Uani 1 1 d .
F2 F 0.79155(14) 0.39485(10) 0.0596(4) 0.0717(8) Uani 1 1 d .

loop_
_atom_site_aniso_label
_atom_site_aniso_U_11
_atom_site_aniso_U_22
_atom_site_aniso_U_33
_atom_site_aniso_U_23
_atom_site_aniso_U_13
_atom_site_aniso_U_12
C1 0.043(2) 0.052(3) 0.051(3) -0.008(2) 0.0061(19) -0.0039(18)
C2 0.047(2) 0.041(2) 0.044(3) 0.006(2) -0.005(2) 0.0012(18)
C3 0.041(2) 0.044(2) 0.052(3) -0.003(2) -0.002(2) 0.0021(17)
C4 0.068(3) 0.043(3) 0.067(4) -0.003(3) 0.005(2) 0.003(2)
C5 0.083(3) 0.044(3) 0.086(5) -0.005(3) -0.006(3) 0.006(2)
C6 0.069(3) 0.071(4) 0.079(5) -0.020(3) -0.008(3) 0.014(2)
C7 0.086(3) 0.062(3) 0.058(4) -0.007(3) 0.001(3) 0.008(2)
C8 0.066(3) 0.048(3) 0.066(4) 0.003(3) 0.009(3) -0.001(2)
C9 0.046(2) 0.045(2) 0.047(3) 0.006(2) 0.001(2) -0.0098(19)
C10 0.044(2) 0.046(2) 0.048(3) -0.003(2) 0.005(2) -0.0019(18)
C11 0.051(3) 0.063(3) 0.052(3) 0.004(3) 0.002(2) -0.015(2)
C12 0.062(3) 0.066(3) 0.060(3) -0.007(3) -0.003(3) -0.011(2)
C13 0.040(2) 0.064(3) 0.072(4) -0.011(3) -0.001(3) -0.008(2)
C14 0.046(3) 0.061(3) 0.073(4) 0.003(3) 0.006(3) -0.013(2)
C15 0.056(3) 0.066(3) 0.042(3) -0.008(2) 0.001(2) -0.005(2)
C16 0.043(2) 0.040(2) 0.039(3) -0.002(2) 0.004(2) -0.0017(17)
C17 0.061(3) 0.041(2) 0.048(3) -0.001(2) -0.003(2) -0.007(2)
C18 0.065(3) 0.044(2) 0.042(3) 0.003(2) 0.000(2) -0.008(2)
C19 0.051(2) 0.043(2) 0.048(3) -0.005(2) 0.000(2) -0.0057(18)
C20 0.048(2) 0.057(3) 0.052(3) -0.003(2) -0.002(2) -0.008(2)
C21 0.052(3) 0.051(3) 0.046(3) 0.007(2) 0.009(2) -0.0085(19)
C22 0.041(2) 0.047(3) 0.053(3) -0.002(2) -0.004(2) -0.0027(17)
C23 0.054(3) 0.054(3) 0.065(4) -0.006(3) -0.007(3) -0.009(2)
C24 0.057(3) 0.085(4) 0.064(4) -0.022(3) 0.005(3) -0.002(2)
C25 0.067(3) 0.065(4) 0.097(5) -0.032(3) 0.000(3) 0.002(2)
C26 0.067(3) 0.047(3) 0.088(4) -0.009(3) -0.004(3) -0.006(2)
C27 0.050(2) 0.051(3) 0.069(4) -0.007(3) -0.003(2) -0.0032(19)
C28 0.069(3) 0.074(3) 0.075(4) -0.010(3) -0.019(3) -0.021(2)
C29 0.079(3) 0.075(3) 0.064(4) -0.001(3) 0.003(3) -0.032(3)
N1 0.0377(18) 0.0423(19) 0.044(2) 0.0041(17) 0.0022(17) -0.0054(13)
N2 0.0427(19) 0.044(2) 0.044(2) -0.0057(17) 0.0032(17) -0.0055(14)
N3 0.067(2) 0.071(2) 0.053(3) -0.013(2) -0.002(2) -0.0293(19)
B1 0.048(3) 0.048(3) 0.054(4) -0.007(3) -0.003(3) -0.009(2)
F1 0.0500(13) 0.0593(14) 0.086(2) -0.0104(15) -0.0115(14) 0.0015(10)
F2 0.0794(17) 0.0735(17) 0.062(2) -0.0151(15) 0.0311(15) -0.0332(13)

loop_
_atom_type_symbol
_atom_type_description
_atom_type_scat_dispersion_real
_atom_type_scat_dispersion_imag
_atom_type_scat_source
C C 0.0033 0.0016 'International Tables Vol C Tables 4.2.6.8 and 6.1.1.4'
H H 0.0000 0.0000 'International Tables Vol C Tables 4.2.6.8 and 6.1.1.4'
B B 0.0013 0.0007 'International Tables Vol C Tables 4.2.6.8 and 6.1.1.4'
F F 0.0171 0.0103 'International Tables Vol C Tables 4.2.6.8 and 6.1.1.4'
N N 0.0061 0.0033 'International Tables Vol C Tables 4.2.6.8 and 6.1.1.4'

loop_
_geom_angle_atom_site_label_1
_geom_angle_atom_site_label_2
_geom_angle_atom_site_label_3
_geom_angle
C9 C1 C2 123.3(4)
C9 C1 H1 118.4
C2 C1 H1 118.4
N1 C2 C1 119.0(3)
N1 C2 C3 123.3(3)
C1 C2 C3 117.7(3)
C8 C3 C4 119.0(4)
C8 C3 C2 118.2(4)
C4 C3 C2 122.8(4)
C5 C4 C3 120.0(5)
C5 C4 H2 120.0
C3 C4 H2 120.0
C4 C5 C6 120.7(4)
C4 C5 H3 119.6
C6 C5 H3 119.6
C7 C6 C5 120.1(5)
C7 C6 H4 120.0
C5 C6 H4 120.0
C6 C7 C8 119.0(5)
C6 C7 H5 120.5
C8 C7 H5 120.5
C3 C8 C7 121.1(4)
C3 C8 H6 119.5
C7 C8 H6 119.5
N2 C9 C1 121.4(3)
N2 C9 C10 119.4(4)
C1 C9 C10 119.1(3)
C11 C10 C15 119.6(4)
C11 C10 C9 121.3(4)
C15 C10 C9 119.0(4)
C10 C11 C12 120.5(4)
C10 C11 H7 119.8
C12 C11 H7 119.8
C13 C12 C11 120.4(5)
C13 C12 H8 119.8
C11 C12 H8 119.8
C14 C13 C12 119.3(4)
C14 C13 H9 120.3
C12 C13 H9 120.3
C13 C14 C15 120.9(4)
C13 C14 H10 119.5
C15 C14 H10 119.5
C10 C15 C14 119.3(4)
C10 C15 H11 120.4
C14 C15 H11 120.4
C21 C16 C17 120.3(4)
C21 C16 N1 120.6(4)
C17 C16 N1 119.1(4)
C16 C17 C18 119.7(4)
C16 C17 H12 120.1
C18 C17 H12 120.1
C17 C18 C19 120.8(4)
C17 C18 H13 119.6
C19 C18 H13 119.6
C20 C19 N3 120.6(4)
C20 C19 C18 118.3(3)
N3 C19 C18 121.0(4)
C19 C20 C21 120.7(4)
C19 C20 H14 119.6
C21 C20 H14 119.6
C16 C21 C20 120.1(4)
C16 C21 H15 119.9
C20 C21 H15 119.9
C27 C22 C23 119.4(4)
C27 C22 N2 120.6(4)
C23 C22 N2 119.9(4)
C24 C23 C22 119.1(4)
C24 C23 H16 120.4
C22 C23 H16 120.4
C25 C24 C23 121.3(5)
C25 C24 H17 119.3
C23 C24 H17 119.3
C24 C25 C26 119.3(5)
C24 C25 H18 120.3
C26 C25 H18 120.3
C27 C26 C25 120.0(5)
C27 C26 H19 120.0
C25 C26 H19 120.0
C26 C27 C22 120.8(5)
C26 C27 H20 119.6
C22 C27 H20 119.6
N3 C28 H21 109.5
N3 C28 H22 109.5
H21 C28 H22 109.5
N3 C28 H23 109.5
H21 C28 H23 109.5
H22 C28 H23 109.5
N3 C29 H24 109.5
N3 C29 H25 109.5
H24 C29 H25 109.5
N3 C29 H26 109.5
H24 C29 H26 109.5
H25 C29 H26 109.5
C2 N1 C16 121.2(3)
C2 N1 B1 123.7(3)
C16 N1 B1 114.5(3)
C9 N2 C22 122.0(3)
C9 N2 B1 120.9(3)
C22 N2 B1 115.9(3)
C19 N3 C28 119.9(4)
C19 N3 C29 120.7(4)
C28 N3 C29 117.5(3)
F2 B1 F1 108.9(4)
F2 B1 N1 112.1(4)
F1 B1 N1 107.1(4)
F2 B1 N2 111.6(4)
F1 B1 N2 107.1(3)
N1 B1 N2 109.8(3)

loop_
_geom_bond_atom_site_label_1
_geom_bond_atom_site_label_2
_geom_bond_distance
C1 C9 1.385(5)
C1 C2 1.403(5)
C1 H1 0.9500
C2 N1 1.333(5)
C2 C3 1.509(5)
C3 C8 1.383(6)
C3 C4 1.398(5)
C4 C5 1.372(6)
C4 H2 0.9500
C5 C6 1.391(7)
C5 H3 0.9500
C6 C7 1.380(6)
C6 H4 0.9500
C7 C8 1.399(6)
C7 H5 0.9500
C8 H6 0.9500
C9 N2 1.346(5)
C9 C10 1.513(5)
C10 C11 1.373(6)
C10 C15 1.390(6)
C11 C12 1.395(5)
C11 H7 0.9500
C12 C13 1.377(6)
C12 H8 0.9500
C13 C14 1.373(7)
C13 H9 0.9500
C14 C15 1.401(5)
C14 H10 0.9500
C15 H11 0.9500
C16 C21 1.381(6)
C16 C17 1.391(5)
C16 N1 1.466(4)
C17 C18 1.402(5)
C17 H12 0.9500
C18 C19 1.407(6)
C18 H13 0.9500
C19 C20 1.396(6)
C19 N3 1.401(5)
C20 C21 1.407(5)
C20 H14 0.9500
C21 H15 0.9500
C22 C27 1.387(5)
C22 C23 1.398(6)
C22 N2 1.447(5)
C23 C24 1.387(6)
C23 H16 0.9500
C24 C25 1.381(7)
C24 H17 0.9500
C25 C26 1.387(7)
C25 H18 0.9500
C26 C27 1.381(6)
C26 H19 0.9500
C27 H20 0.9500
C28 N3 1.445(6)
C28 H21 0.9800
C28 H22 0.9800
C28 H23 0.9800
C29 N3 1.454(6)
C29 H24 0.9800
C29 H25 0.9800
C29 H26 0.9800
N1 B1 1.543(6)
N2 B1 1.567(5)
B1 F2 1.361(6)
B1 F1 1.422(6)

loop_
_geom_torsion_atom_site_label_1
_geom_torsion_atom_site_label_2
_geom_torsion_atom_site_label_3
_geom_torsion_atom_site_label_4
_geom_torsion
C9 C1 C2 N1 -2.5(6)
C9 C1 C2 C3 176.7(4)
N1 C2 C3 C8 -133.7(4)
C1 C2 C3 C8 47.2(5)
N1 C2 C3 C4 47.6(6)
C1 C2 C3 C4 -131.5(4)
C8 C3 C4 C5 -0.1(6)
C2 C3 C4 C5 178.6(4)
C3 C4 C5 C6 1.8(7)
C4 C5 C6 C7 -2.5(7)
C5 C6 C7 C8 1.4(7)
C4 C3 C8 C7 -1.0(6)
C2 C3 C8 C7 -179.7(4)
C6 C7 C8 C3 0.3(7)
C2 C1 C9 N2 5.7(6)
C2 C1 C9 C10 -170.2(4)
N2 C9 C10 C11 -60.1(5)
C1 C9 C10 C11 115.9(5)
N2 C9 C10 C15 123.9(4)
C1 C9 C10 C15 -60.1(5)
C15 C10 C11 C12 0.3(6)
C9 C10 C11 C12 -175.7(4)
C10 C11 C12 C13 -1.0(6)
C11 C12 C13 C14 -0.3(6)
C12 C13 C14 C15 2.1(6)
C11 C10 C15 C14 1.6(6)
C9 C10 C15 C14 177.7(4)
C13 C14 C15 C10 -2.8(6)
C21 C16 C17 C18 -1.7(6)
N1 C16 C17 C18 -178.9(3)
C16 C17 C18 C19 1.6(6)
C17 C18 C19 C20 -1.5(6)
C17 C18 C19 N3 179.5(4)
N3 C19 C20 C21 -179.4(4)
C18 C19 C20 C21 1.6(6)
C17 C16 C21 C20 1.8(6)
N1 C16 C21 C20 179.0(3)
C19 C20 C21 C16 -1.8(6)
C27 C22 C23 C24 -0.2(6)
N2 C22 C23 C24 176.0(3)
C22 C23 C24 C25 0.8(6)
C23 C24 C25 C26 0.1(7)
C24 C25 C26 C27 -1.5(7)
C25 C26 C27 C22 2.2(6)
C23 C22 C27 C26 -1.3(6)
N2 C22 C27 C26 -177.4(3)
C1 C2 N1 C16 -179.8(4)
C3 C2 N1 C16 1.1(5)
C1 C2 N1 B1 -9.3(6)
C3 C2 N1 B1 171.6(4)
C21 C16 N1 C2 68.2(5)
C17 C16 N1 C2 -114.7(4)
C21 C16 N1 B1 -103.1(5)
C17 C16 N1 B1 74.1(5)
C1 C9 N2 C22 170.1(4)
C10 C9 N2 C22 -14.0(6)
C1 C9 N2 B1 2.8(6)
C10 C9 N2 B1 178.7(4)
C27 C22 N2 C9 -52.7(5)
C23 C22 N2 C9 131.1(4)
C27 C22 N2 B1 115.2(4)
C23 C22 N2 B1 -61.0(5)
C20 C19 N3 C28 -13.7(6)
C18 C19 N3 C28 165.3(4)
C20 C19 N3 C29 -177.9(4)
C18 C19 N3 C29 1.1(6)
C2 N1 B1 F2 140.5(4)
C16 N1 B1 F2 -48.5(5)
C2 N1 B1 F1 -100.1(4)
C16 N1 B1 F1 70.9(4)
C2 N1 B1 N2 15.8(6)
C16 N1 B1 N2 -173.2(3)
C9 N2 B1 F2 -137.2(4)
C22 N2 B1 F2 54.8(5)
C9 N2 B1 F1 103.7(4)
C22 N2 B1 F1 -64.3(5)
C9 N2 B1 N1 -12.2(6)
C22 N2 B1 N1 179.7(3)
